data_1569628
loop_
_publ_author_name
'Johnson, Aidan V.'
'Piedade, M. F\'atima M.'
'Esteves, Catarina V.'

_publ_section_title
;
 pH-Dependent Crystallization of 2-, 4-, 5-, and 6-Hydroxynicotinic Acids
 in Aqueous Media
;
_journal_issue 7
_journal_name_full Crystals
_journal_page_first 1062
_journal_paper_doi 10.3390/cryst13071062
_journal_volume 13
_journal_year 2023
_chemical_formula_moiety 'C6  H5  Cl1  N1  O3'
_chemical_formula_sum 'C6 H6 Cl N O3'
_chemical_formula_weight 175.57
_space_group_crystal_system monoclinic
_space_group_IT_number 14
_space_group_name_Hall '-P 2ybc'
_space_group_name_H-M_alt 'P 1 21/c 1'
_atom_sites_solution_hydrogens mixed
_audit_creation_method SHELXL-2018/3
_cell_angle_alpha 90
_cell_angle_beta 97.801(8)
_cell_angle_gamma 90
_cell_formula_units_Z 8
_cell_length_a 12.648(3)
_cell_length_b 13.634(3)
_cell_length_c 8.574(2)
_cell_measurement_reflns_used 4340
_cell_measurement_temperature 298(2)
_cell_measurement_theta_max 26.41
_cell_measurement_theta_min 3.07
_cell_volume 1464.8(6)
_computing_cell_refinement 'Bruker SAINT'
_computing_data_collection 'Bruker APEX2'
_computing_data_reduction 'Bruker SAINT'
_computing_molecular_graphics Mercury
_computing_publication_material 'WinGX publication routines (Farrugia, 2012)'
_computing_structure_refinement 'SHELXL-2018/3 (Sheldrick, 2018)'
_computing_structure_solution 'SHELXL-2014 (Sheldrick 2014)'
_diffrn_ambient_temperature 298(2)
_diffrn_measured_fraction_theta_full 0.928
_diffrn_measured_fraction_theta_max 0.926
_diffrn_measurement_device_type 'Bruker APEX-II CCD'
_diffrn_measurement_method '\f and \w scans'
_diffrn_radiation_type MoK\a
_diffrn_radiation_wavelength 0.71073
_diffrn_reflns_av_R_equivalents 0.1262
_diffrn_reflns_av_unetI/netI 0.0773
_diffrn_reflns_Laue_measured_fraction_full 0.928
_diffrn_reflns_Laue_measured_fraction_max 0.926
_diffrn_reflns_limit_h_max 15
_diffrn_reflns_limit_h_min -15
_diffrn_reflns_limit_k_max 17
_diffrn_reflns_limit_k_min -17
_diffrn_reflns_limit_l_max 10
_diffrn_reflns_limit_l_min -10
_diffrn_reflns_number 17885
_diffrn_reflns_point_group_measured_fraction_full 0.928
_diffrn_reflns_point_group_measured_fraction_max 0.926
_diffrn_reflns_theta_full 25.242
_diffrn_reflns_theta_max 26.491
_diffrn_reflns_theta_min 2.207
_exptl_absorpt_coefficient_mu 0.474
_exptl_absorpt_correction_T_max 0.7454
_exptl_absorpt_correction_T_min 0.5814
_exptl_absorpt_correction_type psi-scan
_exptl_crystal_colour colourless
_exptl_crystal_density_diffrn 1.592
_exptl_crystal_density_method 'not measured'
_exptl_crystal_description prism
_exptl_crystal_F_000 720
_exptl_crystal_size_max 0.400
_exptl_crystal_size_mid 0.400
_exptl_crystal_size_min 0.200
_refine_diff_density_max 0.312
_refine_diff_density_min -0.361
_refine_diff_density_rms 0.077
_refine_ls_extinction_method none
_refine_ls_goodness_of_fit_ref 1.202
_refine_ls_hydrogen_treatment mixed
_refine_ls_matrix_type full
_refine_ls_number_parameters 215
_refine_ls_number_reflns 2812
_refine_ls_number_restraints 0
_refine_ls_restrained_S_all 1.202
_refine_ls_R_factor_all 0.1619
_refine_ls_R_factor_gt 0.1045
_refine_ls_shift/su_max 0.000
_refine_ls_shift/su_mean 0.000
_refine_ls_structure_factor_coef Fsqd
_refine_ls_weighting_details 'w=1/[\s^2^(Fo^2^)+5.9795P] where P=(Fo^2^+2Fc^2^)/3'
_refine_ls_weighting_scheme calc
_refine_ls_wR_factor_gt 0.1444
_refine_ls_wR_factor_ref 0.1561
_reflns_Friedel_coverage 0.000
_reflns_number_gt 1743
_reflns_number_total 2812
_reflns_threshold_expression 'I > 2\s(I)'
_cod_data_source_file new_4HNAPH02_ta.cif
_cod_data_source_block shelx
_cod_original_cell_volume 1464.9(6)
_cod_original_sg_symbol_H-M 'P 21/c'
_cod_database_code 1569628
_shelx_shelxl_version_number 2018/3
_shelx_space_group_comment
;
The symmetry employed for this shelxl refinement is uniquely defined
by the following loop, which should always be used as a source of
symmetry information in preference to the above space-group names.
They are only intended as comments.
;
_shelx_estimated_absorpt_t_min 0.833
_shelx_estimated_absorpt_t_max 0.911

loop_
_space_group_symop_operation_xyz
'x, y, z'
'-x, y+1/2, -z+1/2'
'-x, -y, -z'
'x, -y-1/2, z-1/2'

loop_
_atom_site_label
_atom_site_type_symbol
_atom_site_fract_x
_atom_site_fract_y
_atom_site_fract_z
_atom_site_U_iso_or_equiv
_atom_site_adp_type
_atom_site_occupancy
_atom_site_site_symmetry_order
_atom_site_calc_flag
_atom_site_refinement_flags_posn
_atom_site_refinement_flags_adp
_atom_site_refinement_flags_occupancy
_atom_site_disorder_assembly
_atom_site_disorder_group
Cl1 Cl 0.99055(12) 0.40749(10) 0.2350(2) 0.0337(5) Uani 1 1 d . . . . .
Cl2 Cl 0.49231(12) 0.34922(10) 0.7325(2) 0.0312(4) Uani 1 1 d . . . . .
O1A O 0.6951(3) 0.7669(3) 0.5852(5) 0.0394(12) Uani 1 1 d . . . . .
H1A H 0.649687 0.736487 0.625063 0.059 Uiso 1 1 calc R U . . .
O1 O 0.8103(3) -0.0112(3) 0.4270(6) 0.0418(12) Uani 1 1 d . . . . .
H1 H 0.853807 0.018835 0.382685 0.063 Uiso 1 1 calc R U . . .
O3 O 0.8428(4) 0.2939(3) 0.3994(6) 0.0461(13) Uani 1 1 d . . . . .
O2 O 0.8980(4) 0.1491(3) 0.3214(6) 0.0446(13) Uani 1 1 d . . . . .
O2A O 0.6005(3) 0.6070(3) 0.6759(6) 0.0382(12) Uani 1 1 d . . . . .
O3A O 0.6467(4) 0.4629(3) 0.5779(6) 0.0473(14) Uani 1 1 d . . . . .
N1A N 0.8842(4) 0.5848(4) 0.3712(7) 0.0310(13) Uani 1 1 d . . . . .
N1 N 0.6118(4) 0.1727(4) 0.6204(7) 0.0301(13) Uani 1 1 d . . . . .
C2 C 0.7575(5) 0.1542(4) 0.4767(7) 0.0241(14) Uani 1 1 d . . . . .
C2A C 0.7409(4) 0.6027(4) 0.5178(7) 0.0255(15) Uani 1 1 d . . . . .
C3 C 0.7478(4) 0.0520(4) 0.4884(7) 0.0262(14) Uani 1 1 d . . . . .
C3A C 0.7555(5) 0.7044(4) 0.5178(7) 0.0281(14) Uani 1 1 d . . . . .
C1A C 0.6548(5) 0.5590(4) 0.5994(8) 0.0311(15) Uani 1 1 d . . . . .
C6A C 0.8077(5) 0.5450(4) 0.4437(7) 0.0291(14) Uani 1 1 d . . . . .
H6A H 0.799618 0.477220 0.444024 0.035 Uiso 1 1 calc R U . . .
C6 C 0.6874(5) 0.2119(4) 0.5441(7) 0.0285(14) Uani 1 1 d . . . . .
H6 H 0.692261 0.279765 0.536696 0.034 Uiso 1 1 calc R U . . .
C5A C 0.9008(5) 0.6821(4) 0.3703(8) 0.0320(15) Uani 1 1 d . . . . .
H5A H 0.955405 0.707767 0.320227 0.038 Uiso 1 1 calc R U . . .
C1 C 0.8403(5) 0.1975(4) 0.3912(7) 0.0283(14) Uani 1 1 d . . . . .
C4 C 0.6677(5) 0.0132(5) 0.5690(8) 0.0331(16) Uani 1 1 d . . . . .
H4 H 0.660127 -0.054321 0.578427 0.040 Uiso 1 1 calc R U . . .
C4A C 0.8380(5) 0.7427(4) 0.4423(8) 0.0328(15) Uani 1 1 d . . . . .
H4A H 0.849690 0.810038 0.441845 0.039 Uiso 1 1 calc R U . . .
C5 C 0.6015(5) 0.0750(4) 0.6330(8) 0.0336(16) Uani 1 1 d . . . . .
H5 H 0.548291 0.049549 0.686216 0.040 Uiso 1 1 calc R U . . .
H1N H 0.569(5) 0.212(5) 0.663(7) 0.04(2) Uiso 1 1 d . . . . .
H1AN H 0.929(6) 0.545(5) 0.325(9) 0.07(3) Uiso 1 1 d . . . . .
H3O H 0.887(6) 0.317(5) 0.345(9) 0.06(3) Uiso 1 1 d . . . . .
H3AO H 0.598(5) 0.438(5) 0.620(8) 0.05(2) Uiso 1 1 d . . . . .

loop_
_atom_site_aniso_label
_atom_site_aniso_U_11
_atom_site_aniso_U_22
_atom_site_aniso_U_33
_atom_site_aniso_U_23
_atom_site_aniso_U_13
_atom_site_aniso_U_12
Cl1 0.0346(10) 0.0252(8) 0.0451(12) 0.0010(7) 0.0188(8) 0.0010(6)
Cl2 0.0292(9) 0.0260(8) 0.0416(11) 0.0015(7) 0.0161(8) 0.0007(6)
O1A 0.041(3) 0.024(2) 0.060(3) -0.003(2) 0.033(2) 0.001(2)
O1 0.041(3) 0.024(2) 0.068(3) -0.009(2) 0.032(2) 0.001(2)
O3 0.052(3) 0.027(3) 0.067(4) 0.002(2) 0.036(3) -0.006(2)
O2 0.049(3) 0.033(3) 0.059(4) 0.000(2) 0.035(3) -0.001(2)
O2A 0.039(3) 0.033(3) 0.049(3) 0.000(2) 0.028(2) 0.003(2)
O3A 0.046(3) 0.028(3) 0.078(4) -0.001(2) 0.041(3) -0.008(2)
N1A 0.028(3) 0.030(3) 0.038(4) -0.003(3) 0.016(3) 0.002(2)
N1 0.029(3) 0.026(3) 0.038(3) -0.006(2) 0.015(3) 0.007(2)
C2 0.028(3) 0.021(3) 0.025(4) -0.002(3) 0.011(3) -0.002(3)
C2A 0.022(3) 0.023(3) 0.033(4) 0.002(3) 0.009(3) -0.002(3)
C3 0.026(3) 0.027(3) 0.027(4) -0.003(3) 0.010(3) 0.003(3)
C3A 0.028(3) 0.022(3) 0.036(4) 0.001(3) 0.011(3) 0.002(2)
C1A 0.030(4) 0.026(3) 0.038(4) 0.000(3) 0.009(3) -0.003(3)
C6A 0.029(3) 0.021(3) 0.039(4) -0.003(3) 0.010(3) 0.003(3)
C6 0.032(4) 0.025(3) 0.030(4) -0.001(3) 0.010(3) -0.005(3)
C5A 0.032(4) 0.028(3) 0.041(4) 0.000(3) 0.021(3) -0.002(3)
C1 0.029(3) 0.029(3) 0.029(4) 0.000(3) 0.011(3) 0.000(3)
C4 0.026(3) 0.028(3) 0.048(4) -0.001(3) 0.015(3) -0.002(3)
C4A 0.039(4) 0.020(3) 0.043(4) 0.008(3) 0.017(3) -0.005(3)
C5 0.031(4) 0.033(4) 0.041(4) 0.002(3) 0.019(3) -0.002(3)

loop_
_atom_type_symbol
_atom_type_description
_atom_type_scat_dispersion_real
_atom_type_scat_dispersion_imag
_atom_type_scat_source
C C 0.0033 0.0016 'International Tables Vol C Tables 4.2.6.8 and 6.1.1.4'
H H 0.0000 0.0000 'International Tables Vol C Tables 4.2.6.8 and 6.1.1.4'
Cl Cl 0.1484 0.1585 'International Tables Vol C Tables 4.2.6.8 and 6.1.1.4'
N N 0.0061 0.0033 'International Tables Vol C Tables 4.2.6.8 and 6.1.1.4'
O O 0.0106 0.0060 'International Tables Vol C Tables 4.2.6.8 and 6.1.1.4'

loop_
_geom_angle_atom_site_label_1
_geom_angle_atom_site_label_2
_geom_angle_atom_site_label_3
_geom_angle
_geom_angle_site_symmetry_1
_geom_angle_site_symmetry_3
_geom_angle_publ_flag
C3A O1A H1A 109.5 . . ?
C3 O1 H1 109.5 . . ?
C1 O3 H3O 111(5) . . ?
C1A O3A H3AO 113(5) . . ?
C6A N1A C5A 121.9(5) . . ?
C6A N1A H1AN 120(5) . . ?
C5A N1A H1AN 118(5) . . ?
C6 N1 C5 121.2(5) . . ?
C6 N1 H1N 119(4) . . ?
C5 N1 H1N 120(4) . . ?
C6 C2 C3 118.1(5) . . ?
C6 C2 C1 121.5(5) . . ?
C3 C2 C1 120.4(5) . . ?
C6A C2A C3A 118.6(5) . . ?
C6A C2A C1A 121.4(5) . . ?
C3A C2A C1A 120.0(5) . . ?
O1 C3 C2 123.7(5) . . ?
O1 C3 C4 117.3(5) . . ?
C2 C3 C4 119.0(5) . . ?
O1A C3A C2A 123.5(5) . . ?
O1A C3A C4A 118.0(5) . . ?
C2A C3A C4A 118.4(5) . . ?
O2A C1A O3A 125.0(6) . . ?
O2A C1A C2A 122.9(5) . . ?
O3A C1A C2A 112.2(6) . . ?
N1A C6A C2A 120.9(5) . . ?
N1A C6A H6A 119.5 . . ?
C2A C6A H6A 119.5 . . ?
N1 C6 C2 121.5(5) . . ?
N1 C6 H6 119.3 . . ?
C2 C6 H6 119.3 . . ?
N1A C5A C4A 119.9(6) . . ?
N1A C5A H5A 120.0 . . ?
C4A C5A H5A 120.0 . . ?
O2 C1 O3 124.2(6) . . ?
O2 C1 C2 123.1(6) . . ?
O3 C1 C2 112.7(5) . . ?
C5 C4 C3 119.4(6) . . ?
C5 C4 H4 120.3 . . ?
C3 C4 H4 120.3 . . ?
C5A C4A C3A 120.2(5) . . ?
C5A C4A H4A 119.9 . . ?
C3A C4A H4A 119.9 . . ?
N1 C5 C4 120.8(6) . . ?
N1 C5 H5 119.6 . . ?
C4 C5 H5 119.6 . . ?

loop_
_geom_bond_atom_site_label_1
_geom_bond_atom_site_label_2
_geom_bond_distance
_geom_bond_site_symmetry_2
_geom_bond_publ_flag
O1A C3A 1.328(7) . ?
O1A H1A 0.8200 . ?
O1 C3 1.326(6) . ?
O1 H1 0.8200 . ?
O3 C1 1.316(7) . ?
O3 H3O 0.83(7) . ?
O2 C1 1.202(7) . ?
O2A C1A 1.206(7) . ?
O3A C1A 1.325(7) . ?
O3A H3AO 0.83(7) . ?
N1A C6A 1.333(7) . ?
N1A C5A 1.344(7) . ?
N1A H1AN 0.91(7) . ?
N1 C6 1.341(7) . ?
N1 C5 1.343(7) . ?
N1 H1N 0.88(6) . ?
C2 C6 1.371(8) . ?
C2 C3 1.404(8) . ?
C2 C1 1.480(8) . ?
C2A C6A 1.373(8) . ?
C2A C3A 1.398(8) . ?
C2A C1A 1.496(8) . ?
C3 C4 1.405(8) . ?
C3A C4A 1.402(8) . ?
C6A H6A 0.9300 . ?
C6 H6 0.9300 . ?
C5A C4A 1.351(8) . ?
C5A H5A 0.9300 . ?
C4 C5 1.355(8) . ?
C4 H4 0.9300 . ?
C4A H4A 0.9300 . ?
C5 H5 0.9300 . ?

loop_
_geom_torsion_atom_site_label_1
_geom_torsion_atom_site_label_2
_geom_torsion_atom_site_label_3
_geom_torsion_atom_site_label_4
_geom_torsion
_geom_torsion_site_symmetry_1
_geom_torsion_site_symmetry_2
_geom_torsion_site_symmetry_3
_geom_torsion_site_symmetry_4
_geom_torsion_publ_flag
C6 C2 C3 O1 179.4(6) . . . . ?
C1 C2 C3 O1 0.5(9) . . . . ?
C6 C2 C3 C4 -0.5(9) . . . . ?
C1 C2 C3 C4 -179.4(6) . . . . ?
C6A C2A C3A O1A 179.7(6) . . . . ?
C1A C2A C3A O1A -1.2(9) . . . . ?
C6A C2A C3A C4A -0.2(9) . . . . ?
C1A C2A C3A C4A 178.9(6) . . . . ?
C6A C2A C1A O2A 174.0(6) . . . . ?
C3A C2A C1A O2A -5.1(10) . . . . ?
C6A C2A C1A O3A -5.7(9) . . . . ?
C3A C2A C1A O3A 175.2(6) . . . . ?
C5A N1A C6A C2A 1.5(10) . . . . ?
C3A C2A C6A N1A -0.9(9) . . . . ?
C1A C2A C6A N1A 180.0(6) . . . . ?
C5 N1 C6 C2 -0.4(10) . . . . ?
C3 C2 C6 N1 0.5(9) . . . . ?
C1 C2 C6 N1 179.4(6) . . . . ?
C6A N1A C5A C4A -1.0(10) . . . . ?
C6 C2 C1 O2 -174.5(6) . . . . ?
C3 C2 C1 O2 4.3(10) . . . . ?
C6 C2 C1 O3 5.0(9) . . . . ?
C3 C2 C1 O3 -176.2(6) . . . . ?
O1 C3 C4 C5 -179.6(6) . . . . ?
C2 C3 C4 C5 0.3(9) . . . . ?
N1A C5A C4A C3A -0.1(10) . . . . ?
O1A C3A C4A C5A -179.2(6) . . . . ?
C2A C3A C4A C5A 0.7(10) . . . . ?
C6 N1 C5 C4 0.2(10) . . . . ?
C3 C4 C5 N1 -0.1(10) . . . . ?
